data_7004521
loop_
_publ_author_name
'Fuller, Anna-Marie'
'Mountford, Andrew J.'
'Coles, Simon J.'
'Horton, Peter N.'
'Hughes, David L.'
'Hursthouse, Michael B.'
'Male, Louise'
'Lancaster, Simon J.'

_publ_section_title
;
 The synthesis, molecular structure and supramolecular architecture of
 complexes between the ammonia adduct of tris(pentafluorophenyl)boron
 and a series of mono and polydentate hydrogen-bond acceptors
;
_journal_issue 45
_journal_name_full 'Dalton Transactions'
_journal_page_first 6381
_journal_page_last 6392
_journal_paper_doi 10.1039/b808208a
_journal_year 2008
_chemical_formula_moiety 'C18 H3 B F15 N, C4 H4 N2, C H2 Cl2'
_chemical_formula_structural {(C6F5)3B-NH3}.N2C4H4.CH2Cl2
_chemical_formula_sum 'C23 H9 B Cl2 F15 N3'
_chemical_formula_weight 694.04
_chemical_name_common AnnaF1a
_chemical_name_systematic
;
?
;
_space_group_IT_number 14
_symmetry_cell_setting monoclinic
_symmetry_space_group_name_Hall '-P 2ybc'
_symmetry_space_group_name_H-M 'P 1 21/c 1'
_atom_sites_solution_hydrogens geom
_atom_sites_solution_primary direct
_atom_sites_solution_secondary difmap
_cell_angle_alpha 90.00
_cell_angle_beta 110.192(8)
_cell_angle_gamma 90.00
_cell_formula_units_Z 4
_cell_length_a 7.7724(9)
_cell_length_b 29.639(3)
_cell_length_c 11.8275(7)
_cell_measurement_temperature 140(1)
_cell_volume 2557.2(4)
_computing_cell_refinement
;
CrysAlis RED, Oxford Diffraction Ltd., Version 1.171.28c4 beta
;
_computing_data_collection
;
CrysAlis CCD, Oxford Diffraction Ltd., Version 1.171.28c4 beta
;
_computing_data_reduction
;
CrysAlis RED, Oxford Diffraction Ltd., Version 1.171.28c4 beta
;
_computing_molecular_graphics 'ORTEP (Johnson, 1971)'
_computing_publication_material 'SHELXL-97 (Sheldrick, 1997b)'
_computing_structure_refinement 'SHELXL-97 (Sheldrick, 1997b)'
_computing_structure_solution 'SHELXS-97 (Sheldrick, 1997a)'
_diffrn_ambient_temperature 140(1)
_diffrn_detector_area_resol_mean 16.0050
_diffrn_measured_fraction_theta_full 0.996
_diffrn_measured_fraction_theta_max 0.996
_diffrn_measurement_device_type 'Oxford Diffraction Xcalibur 3/CCD'
_diffrn_measurement_method 'Thin slice \f and \w scans'
_diffrn_radiation_monochromator graphite
_diffrn_radiation_source 'Enhance (Mo) X-ray Source'
_diffrn_radiation_type MoK\a
_diffrn_radiation_wavelength 0.71073
_diffrn_reflns_av_R_equivalents 0.0921
_diffrn_reflns_av_sigmaI/netI 0.0669
_diffrn_reflns_limit_h_max 8
_diffrn_reflns_limit_h_min -8
_diffrn_reflns_limit_k_max 31
_diffrn_reflns_limit_k_min -31
_diffrn_reflns_limit_l_max 12
_diffrn_reflns_limit_l_min -12
_diffrn_reflns_number 25421
_diffrn_reflns_theta_full 22.50
_diffrn_reflns_theta_max 22.50
_diffrn_reflns_theta_min 3.45
_exptl_absorpt_coefficient_mu 0.385
_exptl_absorpt_correction_T_max 0.973
_exptl_absorpt_correction_T_min 0.948
_exptl_absorpt_correction_type multi-scan
_exptl_absorpt_process_details
;
CrysAlis RED, Oxford Diffraction Ltd., Version 1.171.28c4 beta
Empirical absorption correction using spherical harmonics,
implemented in SCALE3 ABSPACK scaling algorithm.
;
_exptl_crystal_colour colourless
_exptl_crystal_density_diffrn 1.803
_exptl_crystal_density_method 'not measured'
_exptl_crystal_description prism
_exptl_crystal_F_000 1368
_exptl_crystal_size_max 0.39
_exptl_crystal_size_mid 0.17
_exptl_crystal_size_min 0.07
_refine_diff_density_max 0.343
_refine_diff_density_min -0.415
_refine_diff_density_rms 0.059
_refine_ls_extinction_method none
_refine_ls_goodness_of_fit_ref 1.005
_refine_ls_hydrogen_treatment mixed
_refine_ls_matrix_type full
_refine_ls_number_parameters 409
_refine_ls_number_reflns 3336
_refine_ls_number_restraints 0
_refine_ls_restrained_S_all 1.005
_refine_ls_R_factor_all 0.0933
_refine_ls_R_factor_gt 0.0489
_refine_ls_shift/su_max 0.000
_refine_ls_shift/su_mean 0.000
_refine_ls_structure_factor_coef Fsqd
_refine_ls_weighting_details 'calc w=1/[\s^2^(Fo^2^)+(0.0575P)^2^+0.0000P] where P=(Fo^2^+2Fc^2^)/3'
_refine_ls_weighting_scheme calc
_refine_ls_wR_factor_gt 0.0977
_refine_ls_wR_factor_ref 0.1109
_reflns_number_gt 2289
_reflns_number_total 3336
_reflns_threshold_expression I>2sigma(I)
_cod_data_source_file b808208a.txt
_cod_data_source_block 8b
_cod_depositor_comments
;
The following automatic conversions were performed:
'_symmetry_cell_setting' value 'Monoclinic' changed to 'monoclinic'
according to '/home/saulius/struct/CIF-dictionaries/cif_core.dic'
dictionary named 'cif_core.dic' version 2.4.1 from 2010-06-29.

Automatic conversion script
Id: cif_fix_enum 1527 2010-12-29 10:47:43Z saulius 
;
_cod_original_sg_symbol_H-M P2(1)/c
_cod_database_code 7004521

loop_
_symmetry_equiv_pos_as_xyz
'x, y, z'
'x, -y+1/2, z+1/2'
'-x, -y, -z'
'-x, y-1/2, -z-1/2'

loop_
_atom_site_label
_atom_site_type_symbol
_atom_site_fract_x
_atom_site_fract_y
_atom_site_fract_z
_atom_site_U_iso_or_equiv
_atom_site_adp_type
_atom_site_occupancy
_atom_site_symmetry_multiplicity
_atom_site_calc_flag
_atom_site_refinement_flags
_atom_site_disorder_assembly
_atom_site_disorder_group
C5 C 0.2034(8) 0.0435(2) 0.5778(6) 0.0695(19) Uani 1 1 d . . .
H5A H 0.2157 0.0110 0.5835 0.083 Uiso 1 1 calc R . .
H5B H 0.1490 0.0534 0.6361 0.083 Uiso 1 1 calc R . .
Cl51 Cl 0.4198(2) 0.06798(6) 0.61169(14) 0.0646(5) Uani 1 1 d . . .
Cl52 Cl 0.0599(2) 0.05831(6) 0.43318(15) 0.0773(6) Uani 1 1 d . . .
B1 B 0.3553(7) 0.38181(17) 0.6667(4) 0.0193(12) Uani 1 1 d . . .
C11 C 0.5001(6) 0.36637(14) 0.7989(4) 0.0184(10) Uani 1 1 d . . .
C12 C 0.5330(6) 0.32088(15) 0.8238(4) 0.0240(11) Uani 1 1 d . . .
F12 F 0.4520(3) 0.28996(8) 0.7364(2) 0.0341(7) Uani 1 1 d . . .
C13 C 0.6449(6) 0.30356(15) 0.9313(4) 0.0242(11) Uani 1 1 d . . .
F13 F 0.6666(4) 0.25881(9) 0.9491(2) 0.0435(8) Uani 1 1 d . . .
C14 C 0.7337(6) 0.33253(17) 1.0231(4) 0.0270(12) Uani 1 1 d . . .
F14 F 0.8426(4) 0.31626(9) 1.1292(2) 0.0405(8) Uani 1 1 d . . .
C15 C 0.7089(6) 0.37785(16) 1.0041(4) 0.0282(12) Uani 1 1 d . . .
F15 F 0.7965(4) 0.40685(9) 1.0928(2) 0.0434(8) Uani 1 1 d . . .
C16 C 0.5944(6) 0.39358(14) 0.8941(4) 0.0226(11) Uani 1 1 d . . .
F16 F 0.5779(3) 0.43902(8) 0.8849(2) 0.0348(7) Uani 1 1 d . . .
C21 C 0.3073(6) 0.43587(14) 0.6562(3) 0.0167(10) Uani 1 1 d . . .
C22 C 0.4353(6) 0.46637(14) 0.6429(4) 0.0193(11) Uani 1 1 d . . .
F22 F 0.6012(3) 0.45085(8) 0.6470(2) 0.0268(6) Uani 1 1 d . . .
C23 C 0.4077(6) 0.51175(14) 0.6296(4) 0.0223(11) Uani 1 1 d . . .
F23 F 0.5392(3) 0.53902(8) 0.6176(2) 0.0319(7) Uani 1 1 d . . .
C24 C 0.2469(6) 0.52982(14) 0.6313(4) 0.0254(12) Uani 1 1 d . . .
F24 F 0.2168(4) 0.57435(8) 0.6194(3) 0.0405(8) Uani 1 1 d . . .
C25 C 0.1143(6) 0.50191(15) 0.6451(4) 0.0248(11) Uani 1 1 d . . .
F25 F -0.0434(3) 0.51890(8) 0.6487(3) 0.0409(8) Uani 1 1 d . . .
C26 C 0.1476(6) 0.45620(14) 0.6562(4) 0.0210(11) Uani 1 1 d . . .
F26 F 0.0085(3) 0.43078(8) 0.6672(2) 0.0320(7) Uani 1 1 d . . .
C31 C 0.4194(5) 0.36768(13) 0.5534(4) 0.0169(10) Uani 1 1 d . . .
C32 C 0.2937(5) 0.36820(13) 0.4369(4) 0.0158(10) Uani 1 1 d . . .
F32 F 0.1187(3) 0.38063(8) 0.4180(2) 0.0243(6) Uani 1 1 d . . .
C33 C 0.3335(6) 0.35642(14) 0.3353(4) 0.0220(11) Uani 1 1 d . . .
F33 F 0.2014(3) 0.35752(9) 0.2269(2) 0.0338(7) Uani 1 1 d . . .
C34 C 0.5072(6) 0.34351(14) 0.3482(4) 0.0225(11) Uani 1 1 d . . .
F34 F 0.5511(3) 0.33195(9) 0.2516(2) 0.0372(7) Uani 1 1 d . . .
C35 C 0.6389(6) 0.34305(14) 0.4609(4) 0.0207(11) Uani 1 1 d . . .
F35 F 0.8115(3) 0.33120(8) 0.4736(2) 0.0310(7) Uani 1 1 d . . .
C36 C 0.5928(5) 0.35479(14) 0.5591(4) 0.0175(10) Uani 1 1 d . . .
F36 F 0.7339(3) 0.35349(8) 0.6658(2) 0.0293(6) Uani 1 1 d . . .
N1 N 0.1707(6) 0.35366(15) 0.6480(4) 0.0177(9) Uani 1 1 d . . .
C42 C 0.2003(6) 0.31152(15) 0.9748(4) 0.0262(11) Uani 1 1 d . . .
H41 H 0.2554 0.3384 1.0095 0.031 Uiso 1 1 calc R . .
C43 C 0.2090(6) 0.27488(15) 1.0457(4) 0.0289(12) Uani 1 1 d . . .
H42 H 0.2714 0.2777 1.1281 0.035 Uiso 1 1 calc R . .
N44 N 0.1333(5) 0.23511(12) 1.0041(3) 0.0251(9) Uani 1 1 d . . .
C45 C 0.0455(6) 0.23366(15) 0.8860(4) 0.0236(11) Uani 1 1 d . . .
H44 H -0.0120 0.2070 0.8514 0.028 Uiso 1 1 calc R . .
C46 C 0.0367(6) 0.27018(15) 0.8135(4) 0.0271(12) Uani 1 1 d . . .
H45 H -0.0258 0.2673 0.7311 0.033 Uiso 1 1 calc R . .
N41 N 0.1134(5) 0.30939(12) 0.8553(3) 0.0276(10) Uani 1 1 d . . .
H1A H 0.146(6) 0.3505(14) 0.716(4) 0.024(14) Uiso 1 1 d . . .
H1C H 0.066(7) 0.3644(16) 0.594(5) 0.042(16) Uiso 1 1 d . . .
H1B H 0.168(5) 0.3282(16) 0.620(4) 0.015(14) Uiso 1 1 d . . .

loop_
_atom_site_aniso_label
_atom_site_aniso_U_11
_atom_site_aniso_U_22
_atom_site_aniso_U_33
_atom_site_aniso_U_23
_atom_site_aniso_U_13
_atom_site_aniso_U_12
C5 0.066(4) 0.071(5) 0.063(5) 0.013(4) 0.012(4) -0.001(4)
Cl51 0.0586(10) 0.0812(12) 0.0560(10) 0.0181(9) 0.0222(8) 0.0003(9)
Cl52 0.0707(12) 0.0968(14) 0.0556(11) 0.0049(10) 0.0106(9) 0.0007(10)
B1 0.018(3) 0.020(3) 0.020(3) 0.001(2) 0.006(2) -0.001(2)
C11 0.023(3) 0.015(3) 0.019(3) 0.001(2) 0.009(2) -0.002(2)
C12 0.025(3) 0.021(3) 0.022(3) -0.002(2) 0.003(2) -0.001(2)
F12 0.0422(17) 0.0184(15) 0.0300(16) 0.0000(13) -0.0023(14) 0.0013(12)
C13 0.023(3) 0.015(3) 0.033(3) 0.008(2) 0.008(2) 0.005(2)
F13 0.0510(18) 0.0251(17) 0.0444(18) 0.0105(14) 0.0038(15) 0.0106(14)
C14 0.021(3) 0.035(3) 0.020(3) 0.010(2) 0.000(2) 0.003(2)
F14 0.0375(17) 0.0481(19) 0.0248(16) 0.0135(14) -0.0036(14) 0.0090(14)
C15 0.029(3) 0.034(3) 0.017(3) -0.006(2) 0.002(2) -0.005(2)
F15 0.0470(18) 0.0439(19) 0.0231(16) -0.0063(14) -0.0087(14) -0.0023(14)
C16 0.026(3) 0.014(3) 0.026(3) 0.003(2) 0.007(2) 0.002(2)
F16 0.0451(17) 0.0224(16) 0.0262(16) -0.0031(12) -0.0013(13) -0.0031(13)
C21 0.018(2) 0.022(3) 0.009(2) -0.0007(19) 0.004(2) -0.002(2)
C22 0.014(3) 0.022(3) 0.022(3) 0.001(2) 0.007(2) 0.003(2)
F22 0.0235(15) 0.0202(14) 0.0397(16) -0.0015(12) 0.0148(12) -0.0023(12)
C23 0.025(3) 0.018(3) 0.024(3) 0.004(2) 0.008(2) -0.005(2)
F23 0.0324(16) 0.0211(15) 0.0464(18) 0.0043(13) 0.0188(14) -0.0053(12)
C24 0.031(3) 0.008(3) 0.034(3) 0.004(2) 0.008(2) 0.003(2)
F24 0.0390(17) 0.0181(16) 0.066(2) 0.0061(14) 0.0201(15) 0.0037(13)
C25 0.021(3) 0.022(3) 0.032(3) 0.001(2) 0.010(2) 0.009(2)
F25 0.0312(16) 0.0240(15) 0.072(2) 0.0022(14) 0.0231(15) 0.0118(13)
C26 0.024(3) 0.018(3) 0.023(3) -0.001(2) 0.011(2) -0.007(2)
F26 0.0266(15) 0.0232(15) 0.0516(18) 0.0011(13) 0.0205(14) 0.0010(12)
C31 0.017(3) 0.009(2) 0.023(3) 0.0033(19) 0.005(2) -0.0006(19)
C32 0.012(2) 0.012(2) 0.024(3) 0.003(2) 0.007(2) 0.0021(19)
F32 0.0179(14) 0.0341(15) 0.0200(14) 0.0040(11) 0.0052(12) 0.0057(12)
C33 0.025(3) 0.021(3) 0.017(3) -0.002(2) 0.003(2) -0.003(2)
F33 0.0269(15) 0.0536(19) 0.0185(15) -0.0081(13) 0.0049(13) -0.0038(13)
C34 0.027(3) 0.019(3) 0.029(3) -0.008(2) 0.019(3) -0.003(2)
F34 0.0339(16) 0.0484(18) 0.0348(17) -0.0192(14) 0.0188(14) -0.0064(13)
C35 0.017(3) 0.014(3) 0.032(3) -0.006(2) 0.010(2) -0.002(2)
F35 0.0192(15) 0.0328(16) 0.0438(17) -0.0129(13) 0.0145(13) 0.0004(12)
C36 0.013(2) 0.014(2) 0.019(3) -0.001(2) -0.003(2) -0.0043(19)
F36 0.0209(14) 0.0339(16) 0.0294(16) 0.0021(13) 0.0040(13) 0.0040(12)
N1 0.023(3) 0.014(2) 0.015(2) -0.001(2) 0.005(2) -0.0036(19)
C42 0.037(3) 0.018(3) 0.023(3) 0.000(2) 0.010(2) -0.004(2)
C43 0.040(3) 0.023(3) 0.017(3) -0.002(2) 0.002(2) -0.001(2)
N44 0.027(2) 0.022(2) 0.023(2) -0.0006(19) 0.0057(19) -0.0048(18)
C45 0.029(3) 0.021(3) 0.020(3) -0.006(2) 0.007(2) -0.005(2)
C46 0.035(3) 0.030(3) 0.014(3) 0.001(2) 0.005(2) -0.010(2)
N41 0.033(2) 0.024(2) 0.027(2) 0.0015(19) 0.011(2) -0.0030(19)

loop_
_atom_type_symbol
_atom_type_description
_atom_type_scat_dispersion_real
_atom_type_scat_dispersion_imag
_atom_type_scat_source
C C 0.0033 0.0016 'International Tables Vol C Tables 4.2.6.8 and 6.1.1.4'
H H 0.0000 0.0000 'International Tables Vol C Tables 4.2.6.8 and 6.1.1.4'
B B 0.0013 0.0007 'International Tables Vol C Tables 4.2.6.8 and 6.1.1.4'
N N 0.0061 0.0033 'International Tables Vol C Tables 4.2.6.8 and 6.1.1.4'
F F 0.0171 0.0103 'International Tables Vol C Tables 4.2.6.8 and 6.1.1.4'
Cl Cl 0.1484 0.1585 'International Tables Vol C Tables 4.2.6.8 and 6.1.1.4'

loop_
_geom_angle_atom_site_label_1
_geom_angle_atom_site_label_2
_geom_angle_atom_site_label_3
_geom_angle
_geom_angle_site_symmetry_1
_geom_angle_site_symmetry_3
_geom_angle_publ_flag
Cl52 C5 Cl51 111.0(4) . . ?
Cl52 C5 H5A 109.4 . . ?
Cl51 C5 H5A 109.4 . . ?
Cl52 C5 H5B 109.4 . . ?
Cl51 C5 H5B 109.4 . . ?
H5A C5 H5B 108.0 . . ?
N1 B1 C31 105.3(4) . . ?
N1 B1 C21 109.2(4) . . ?
C31 B1 C21 108.3(3) . . ?
N1 B1 C11 105.8(4) . . ?
C31 B1 C11 113.9(4) . . ?
C21 B1 C11 114.0(4) . . ?
C16 C11 C12 112.9(4) . . ?
C16 C11 B1 127.8(4) . . ?
C12 C11 B1 119.2(4) . . ?
F12 C12 C13 115.6(4) . . ?
F12 C12 C11 119.4(4) . . ?
C13 C12 C11 125.1(4) . . ?
F13 C13 C12 121.4(4) . . ?
F13 C13 C14 119.5(4) . . ?
C12 C13 C14 119.1(4) . . ?
F14 C14 C15 121.1(4) . . ?
F14 C14 C13 120.0(4) . . ?
C15 C14 C13 118.9(4) . . ?
F15 C15 C14 119.7(4) . . ?
F15 C15 C16 120.5(4) . . ?
C14 C15 C16 119.8(4) . . ?
F16 C16 C11 120.6(4) . . ?
F16 C16 C15 115.2(4) . . ?
C11 C16 C15 124.3(4) . . ?
C26 C21 C22 113.2(4) . . ?
C26 C21 B1 127.4(4) . . ?
C22 C21 B1 119.4(4) . . ?
F22 C22 C23 116.7(4) . . ?
F22 C22 C21 118.9(4) . . ?
C23 C22 C21 124.3(4) . . ?
F23 C23 C22 120.6(4) . . ?
F23 C23 C24 119.8(4) . . ?
C22 C23 C24 119.6(4) . . ?
F24 C24 C23 120.8(4) . . ?
F24 C24 C25 119.6(4) . . ?
C23 C24 C25 119.5(4) . . ?
F25 C25 C24 120.6(4) . . ?
F25 C25 C26 120.7(4) . . ?
C24 C25 C26 118.6(4) . . ?
F26 C26 C25 115.1(4) . . ?
F26 C26 C21 120.2(4) . . ?
C25 C26 C21 124.7(4) . . ?
C36 C31 C32 113.1(4) . . ?
C36 C31 B1 126.8(4) . . ?
C32 C31 B1 120.1(4) . . ?
F32 C32 C33 116.0(4) . . ?
F32 C32 C31 119.4(4) . . ?
C33 C32 C31 124.6(4) . . ?
F33 C33 C34 121.2(4) . . ?
F33 C33 C32 119.8(4) . . ?
C34 C33 C32 119.0(4) . . ?
F34 C34 C33 120.6(4) . . ?
F34 C34 C35 120.0(4) . . ?
C33 C34 C35 119.4(4) . . ?
F35 C35 C34 119.5(4) . . ?
F35 C35 C36 120.8(4) . . ?
C34 C35 C36 119.6(4) . . ?
F36 C36 C35 114.6(4) . . ?
F36 C36 C31 121.0(4) . . ?
C35 C36 C31 124.4(4) . . ?
B1 N1 H1A 113(3) . . ?
B1 N1 H1C 118(3) . . ?
H1A N1 H1C 104(4) . . ?
B1 N1 H1B 116(3) . . ?
H1A N1 H1B 106(4) . . ?
H1C N1 H1B 99(4) . . ?
N41 C42 C43 120.8(4) . . ?
N41 C42 H41 119.6 . . ?
C43 C42 H41 119.6 . . ?
N44 C43 C42 123.8(4) . . ?
N44 C43 H42 118.1 . . ?
C42 C43 H42 118.1 . . ?
C45 N44 C43 114.8(4) . . ?
N44 C45 C46 122.0(4) . . ?
N44 C45 H44 119.0 . . ?
C46 C45 H44 119.0 . . ?
N41 C46 C45 122.8(4) . . ?
N41 C46 H45 118.6 . . ?
C45 C46 H45 118.6 . . ?
C46 N41 C42 115.7(4) . . ?

loop_
_geom_bond_atom_site_label_1
_geom_bond_atom_site_label_2
_geom_bond_distance
_geom_bond_site_symmetry_2
_geom_bond_publ_flag
C5 Cl52 1.745(6) . ?
C5 Cl51 1.747(6) . ?
C5 H5A 0.9700 . ?
C5 H5B 0.9700 . ?
B1 N1 1.608(6) . ?
B1 C31 1.637(6) . ?
B1 C21 1.640(6) . ?
B1 C11 1.645(6) . ?
C11 C16 1.374(6) . ?
C11 C12 1.385(6) . ?
C12 F12 1.362(5) . ?
C12 C13 1.369(6) . ?
C13 F13 1.344(5) . ?
C13 C14 1.370(6) . ?
C14 F14 1.338(5) . ?
C14 C15 1.365(6) . ?
C15 F15 1.345(5) . ?
C15 C16 1.379(6) . ?
C16 F16 1.354(5) . ?
C21 C26 1.380(6) . ?
C21 C22 1.392(6) . ?
C22 F22 1.354(4) . ?
C22 C23 1.363(6) . ?
C23 F23 1.349(5) . ?
C23 C24 1.366(6) . ?
C24 F24 1.339(5) . ?
C24 C25 1.375(6) . ?
C25 F25 1.339(5) . ?
C25 C26 1.377(6) . ?
C26 F26 1.361(5) . ?
C31 C36 1.381(6) . ?
C31 C32 1.387(6) . ?
C32 F32 1.351(4) . ?
C32 C33 1.385(6) . ?
C33 F33 1.339(5) . ?
C33 C34 1.360(6) . ?
C34 F34 1.345(5) . ?
C34 C35 1.371(6) . ?
C35 F35 1.344(5) . ?
C35 C36 1.373(6) . ?
C36 F36 1.357(4) . ?
N1 H1A 0.89(5) . ?
N1 H1C 0.90(5) . ?
N1 H1B 0.82(5) . ?
C42 N41 1.341(6) . ?
C42 C43 1.360(6) . ?
C42 H41 0.9300 . ?
C43 N44 1.333(5) . ?
C43 H42 0.9300 . ?
N44 C45 1.327(5) . ?
C45 C46 1.368(6) . ?
C45 H44 0.9300 . ?
C46 N41 1.322(5) . ?
C46 H45 0.9300 . ?

loop_
_geom_hbond_atom_site_label_D
_geom_hbond_atom_site_label_H
_geom_hbond_atom_site_label_A
_geom_hbond_distance_DH
_geom_hbond_distance_HA
_geom_hbond_distance_DA
_geom_hbond_angle_DHA
_geom_hbond_site_symmetry_A
N1 H1A N41 0.89(5) 2.14(5) 2.947(6) 151(4) .
N1 H1C F32 0.90(5) 2.31(5) 2.728(5) 108(4) .
N1 H1C F26 0.90(5) 2.25(5) 2.658(5) 107(4) .
N1 H1C F35 0.90(5) 2.23(5) 2.918(5) 133(4) 1_455
N1 H1B N44 0.82(5) 2.28(5) 3.092(6) 168(4) 2_554

loop_
_geom_torsion_atom_site_label_1
_geom_torsion_atom_site_label_2
_geom_torsion_atom_site_label_3
_geom_torsion_atom_site_label_4
_geom_torsion
_geom_torsion_site_symmetry_1
_geom_torsion_site_symmetry_2
_geom_torsion_site_symmetry_3
_geom_torsion_site_symmetry_4
_geom_torsion_publ_flag
N1 B1 C11 C16 -126.2(5) . . . . ?
C31 B1 C11 C16 118.7(5) . . . . ?
C21 B1 C11 C16 -6.3(6) . . . . ?
N1 B1 C11 C12 51.9(5) . . . . ?
C31 B1 C11 C12 -63.3(5) . . . . ?
C21 B1 C11 C12 171.8(4) . . . . ?
C16 C11 C12 F12 -178.4(4) . . . . ?
B1 C11 C12 F12 3.2(6) . . . . ?
C16 C11 C12 C13 0.7(7) . . . . ?
B1 C11 C12 C13 -177.6(4) . . . . ?
F12 C12 C13 F13 -2.2(6) . . . . ?
C11 C12 C13 F13 178.6(4) . . . . ?
F12 C12 C13 C14 179.0(4) . . . . ?
C11 C12 C13 C14 -0.2(7) . . . . ?
F13 C13 C14 F14 0.7(7) . . . . ?
C12 C13 C14 F14 179.5(4) . . . . ?
F13 C13 C14 C15 -179.3(4) . . . . ?
C12 C13 C14 C15 -0.5(7) . . . . ?
F14 C14 C15 F15 0.7(7) . . . . ?
C13 C14 C15 F15 -179.3(4) . . . . ?
F14 C14 C15 C16 -179.4(4) . . . . ?
C13 C14 C15 C16 0.6(7) . . . . ?
C12 C11 C16 F16 180.0(4) . . . . ?
B1 C11 C16 F16 -1.9(7) . . . . ?
C12 C11 C16 C15 -0.6(7) . . . . ?
B1 C11 C16 C15 177.5(4) . . . . ?
F15 C15 C16 F16 -0.6(6) . . . . ?
C14 C15 C16 F16 179.4(4) . . . . ?
F15 C15 C16 C11 179.9(4) . . . . ?
C14 C15 C16 C11 0.0(7) . . . . ?
N1 B1 C21 C26 12.4(6) . . . . ?
C31 B1 C21 C26 126.5(4) . . . . ?
C11 B1 C21 C26 -105.6(5) . . . . ?
N1 B1 C21 C22 -166.0(4) . . . . ?
C31 B1 C21 C22 -51.9(5) . . . . ?
C11 B1 C21 C22 76.0(5) . . . . ?
C26 C21 C22 F22 177.1(4) . . . . ?
B1 C21 C22 F22 -4.3(6) . . . . ?
C26 C21 C22 C23 -0.8(6) . . . . ?
B1 C21 C22 C23 177.9(4) . . . . ?
F22 C22 C23 F23 1.9(6) . . . . ?
C21 C22 C23 F23 179.8(4) . . . . ?
F22 C22 C23 C24 -176.6(4) . . . . ?
C21 C22 C23 C24 1.3(7) . . . . ?
F23 C23 C24 F24 1.0(6) . . . . ?
C22 C23 C24 F24 179.5(4) . . . . ?
F23 C23 C24 C25 -179.2(4) . . . . ?
C22 C23 C24 C25 -0.7(7) . . . . ?
F24 C24 C25 F25 -1.1(7) . . . . ?
C23 C24 C25 F25 179.1(4) . . . . ?
F24 C24 C25 C26 179.5(4) . . . . ?
C23 C24 C25 C26 -0.3(7) . . . . ?
F25 C25 C26 F26 1.8(6) . . . . ?
C24 C25 C26 F26 -178.9(4) . . . . ?
F25 C25 C26 C21 -178.5(4) . . . . ?
C24 C25 C26 C21 0.9(7) . . . . ?
C22 C21 C26 F26 179.4(4) . . . . ?
B1 C21 C26 F26 0.9(6) . . . . ?
C22 C21 C26 C25 -0.4(6) . . . . ?
B1 C21 C26 C25 -178.9(4) . . . . ?
N1 B1 C31 C36 -131.8(4) . . . . ?
C21 B1 C31 C36 111.5(4) . . . . ?
C11 B1 C31 C36 -16.4(6) . . . . ?
N1 B1 C31 C32 48.6(5) . . . . ?
C21 B1 C31 C32 -68.1(5) . . . . ?
C11 B1 C31 C32 164.0(4) . . . . ?
C36 C31 C32 F32 -179.4(3) . . . . ?
B1 C31 C32 F32 0.3(6) . . . . ?
C36 C31 C32 C33 1.1(6) . . . . ?
B1 C31 C32 C33 -179.3(4) . . . . ?
F32 C32 C33 F33 -0.5(6) . . . . ?
C31 C32 C33 F33 179.1(4) . . . . ?
F32 C32 C33 C34 -179.9(4) . . . . ?
C31 C32 C33 C34 -0.3(7) . . . . ?
F33 C33 C34 F34 0.7(6) . . . . ?
C32 C33 C34 F34 -179.8(4) . . . . ?
F33 C33 C34 C35 179.7(4) . . . . ?
C32 C33 C34 C35 -0.9(6) . . . . ?
F34 C34 C35 F35 0.3(6) . . . . ?
C33 C34 C35 F35 -178.6(4) . . . . ?
F34 C34 C35 C36 -179.8(4) . . . . ?
C33 C34 C35 C36 1.2(7) . . . . ?
F35 C35 C36 F36 0.3(6) . . . . ?
C34 C35 C36 F36 -179.5(4) . . . . ?
F35 C35 C36 C31 179.5(4) . . . . ?
C34 C35 C36 C31 -0.4(7) . . . . ?
C32 C31 C36 F36 178.4(3) . . . . ?
B1 C31 C36 F36 -1.2(6) . . . . ?
C32 C31 C36 C35 -0.7(6) . . . . ?
B1 C31 C36 C35 179.7(4) . . . . ?
N41 C42 C43 N44 -0.4(7) . . . . ?
C42 C43 N44 C45 -0.5(7) . . . . ?
C43 N44 C45 C46 1.0(6) . . . . ?
N44 C45 C46 N41 -0.5(7) . . . . ?
C45 C46 N41 C42 -0.5(7) . . . . ?
C43 C42 N41 C46 0.9(6) . . . . ?
